data_7062468
loop_
_publ_author_name
'Mahmudov, Ibadulla'
'Gurbanov, Atash V.'
'Martins, Lu\'isa M. D. R. S.'
'Abdullayev, Yusif'
'Sujayev, Afsun'
'Mahmudov, Kamran T.'
'Pombeiro, Armando J. L.'

_publ_section_title
;
 Co(ii/iii), Ni(ii) and Cu(ii) complexes with a pyrazole-functionalized
 1,3,5-triazopentadiene: synthesis, structure and application in the
 oxidation of styrene to benzaldehyde
;
_journal_issue 22
_journal_name_full 'New Journal of Chemistry'
_journal_page_first 10826
_journal_page_last 10833
_journal_paper_doi 10.1039/D3NJ01120H
_journal_volume 47
_journal_year 2023
_chemical_formula_moiety 'C5 H9 Cl3 Cu N6, H2 O'
_chemical_formula_sum 'C5 H11 Cl3 Cu N6 O'
_chemical_formula_weight 341.09
_space_group_crystal_system monoclinic
_space_group_IT_number 15
_space_group_name_Hall '-C 2yc'
_space_group_name_H-M_alt 'C 1 2/c 1'
_atom_sites_solution_hydrogens mixed
_atom_sites_solution_primary direct
_atom_sites_solution_secondary direct
_audit_creation_method SHELXL-2019/1
_audit_update_record
;
2022-07-31 deposited with the CCDC.	2023-05-05 downloaded from the CCDC.
;
_cell_angle_alpha 90
_cell_angle_beta 123.7980(10)
_cell_angle_gamma 90
_cell_formula_units_Z 8
_cell_length_a 24.4255(4)
_cell_length_b 8.71870(10)
_cell_length_c 13.6691(3)
_cell_measurement_reflns_used 9933
_cell_measurement_temperature 150(2)
_cell_measurement_theta_max 26.42
_cell_measurement_theta_min 2.54
_cell_volume 2419.01(8)
_computing_cell_refinement 'Bruker SAINT'
_computing_data_collection 'Bruker APEX3'
_computing_data_reduction 'Bruker SAINT'
_computing_molecular_graphics 'Bruker SHELXTL'
_computing_publication_material 'Bruker SHELXTL'
_computing_structure_refinement 'SHELXL-2019/1 (Sheldrick, 2019)'
_computing_structure_solution 'SHELXT 2019/1 (Sheldrick, 2019)'
_diffrn_ambient_temperature 150(2)
_diffrn_measured_fraction_theta_full 0.990
_diffrn_measured_fraction_theta_max 0.991
_diffrn_measurement_device_type 'Bruker D8 Quest PHOTON 100 detector'
_diffrn_measurement_method '\f and \w scans'
_diffrn_radiation_type MoK\a
_diffrn_radiation_wavelength 0.71073
_diffrn_reflns_av_R_equivalents 0.0166
_diffrn_reflns_av_unetI/netI 0.0095
_diffrn_reflns_Laue_measured_fraction_full 0.990
_diffrn_reflns_Laue_measured_fraction_max 0.991
_diffrn_reflns_limit_h_max 30
_diffrn_reflns_limit_h_min -30
_diffrn_reflns_limit_k_max 10
_diffrn_reflns_limit_k_min -10
_diffrn_reflns_limit_l_max 17
_diffrn_reflns_limit_l_min -17
_diffrn_reflns_number 18691
_diffrn_reflns_point_group_measured_fraction_full 0.990
_diffrn_reflns_point_group_measured_fraction_max 0.991
_diffrn_reflns_theta_full 25.242
_diffrn_reflns_theta_max 26.395
_diffrn_reflns_theta_min 2.542
_exptl_absorpt_coefficient_mu 2.457
_exptl_absorpt_correction_T_max 0.756
_exptl_absorpt_correction_T_min 0.542
_exptl_absorpt_correction_type multi-scan
_exptl_absorpt_process_details 'SADABS (Bruker, 2008)'
_exptl_crystal_colour green
_exptl_crystal_density_diffrn 1.873
_exptl_crystal_description plate
_exptl_crystal_F_000 1368
_exptl_crystal_size_max 0.290
_exptl_crystal_size_mid 0.200
_exptl_crystal_size_min 0.110
_refine_diff_density_max 0.336
_refine_diff_density_min -0.376
_refine_diff_density_rms 0.050
_refine_ls_extinction_method none
_refine_ls_goodness_of_fit_ref 1.104
_refine_ls_hydrogen_treatment constr
_refine_ls_matrix_type full
_refine_ls_number_parameters 145
_refine_ls_number_reflns 2465
_refine_ls_number_restraints 0
_refine_ls_restrained_S_all 1.104
_refine_ls_R_factor_all 0.0174
_refine_ls_R_factor_gt 0.0167
_refine_ls_shift/su_max 0.001
_refine_ls_shift/su_mean 0.000
_refine_ls_structure_factor_coef Fsqd
_refine_ls_weighting_details 'w=1/[\s^2^(Fo^2^)+(0.0214P)^2^+3.1194P] where P=(Fo^2^+2Fc^2^)/3'
_refine_ls_weighting_scheme calc
_refine_ls_wR_factor_gt 0.0461
_refine_ls_wR_factor_ref 0.0466
_reflns_Friedel_coverage 0.000
_reflns_number_gt 2382
_reflns_number_total 2465
_reflns_threshold_expression 'I > 2\s(I)'
_cod_data_source_file d3nj01120h2.cif
_cod_data_source_block MEP146
_cod_depositor_comments 'Adding full bibliography for 7062466--7062469.cif.'
_cod_original_sg_symbol_H-M 'C 2/c'
_cod_database_code 7062468
_shelx_shelxl_version_number 2019/1
_shelx_space_group_comment
;
The symmetry employed for this shelxl refinement is uniquely defined
by the following loop, which should always be used as a source of
symmetry information in preference to the above space-group names.
They are only intended as comments.
;
_shelx_estimated_absorpt_t_min 0.536
_shelx_estimated_absorpt_t_max 0.774

loop_
_space_group_symop_operation_xyz
'x, y, z'
'-x, y, -z+1/2'
'x+1/2, y+1/2, z'
'-x+1/2, y+1/2, -z+1/2'
'-x, -y, -z'
'x, -y, z-1/2'
'-x+1/2, -y+1/2, -z'
'x+1/2, -y+1/2, z-1/2'

loop_
_atom_site_label
_atom_site_type_symbol
_atom_site_fract_x
_atom_site_fract_y
_atom_site_fract_z
_atom_site_U_iso_or_equiv
_atom_site_adp_type
_atom_site_occupancy
_atom_site_site_symmetry_order
_atom_site_calc_flag
_atom_site_refinement_flags_posn
_atom_site_refinement_flags_adp
_atom_site_refinement_flags_occupancy
_atom_site_disorder_assembly
_atom_site_disorder_group
Cu1 Cu 0.35839(2) 0.26094(2) 0.45680(2) 0.01584(6) Uani 1 1 d . . . . .
Cl1 Cl 0.34614(2) 0.00852(4) 0.41539(3) 0.02469(9) Uani 1 1 d . . . . .
Cl2 Cl 0.46685(2) 0.24937(4) 0.58997(3) 0.02347(9) Uani 1 1 d . . . . .
Cl3 Cl 0.36122(2) 0.34345(4) 0.26294(3) 0.01881(8) Uani 1 1 d . . . . .
O1 O 0.52157(6) 0.90054(14) 0.65471(13) 0.0360(3) Uani 1 1 d . . . . .
H1C H 0.503551 0.986377 0.624416 0.054 Uiso 1 1 d R U . . .
H1D H 0.547681 0.890587 0.632466 0.054 Uiso 1 1 d R U . . .
N1 N 0.43141(6) 0.60544(15) 0.45756(11) 0.0221(3) Uani 1 1 d . . . . .
H1A H 0.415046 0.542393 0.395178 0.026 Uiso 1 1 d R U . . .
H1B H 0.466786 0.665103 0.481538 0.026 Uiso 1 1 d R U . . .
N2 N 0.42612(6) 0.68295(15) 0.61297(11) 0.0206(3) Uani 1 1 d . . . . .
H2A H 0.408713 0.671274 0.655770 0.025 Uiso 1 1 d R U . . .
H2B H 0.456173 0.756784 0.631630 0.025 Uiso 1 1 d R U . . .
N3 N 0.35432(6) 0.49281(14) 0.48281(10) 0.0153(2) Uani 1 1 d . . . . .
N4 N 0.27638(6) 0.69418(15) 0.41515(11) 0.0206(3) Uani 1 1 d . . . . .
H4A H 0.306477 0.768693 0.436148 0.025 Uiso 1 1 d R U . . .
H4B H 0.234227 0.722503 0.363758 0.025 Uiso 1 1 d R U . . .
N5 N 0.24528(6) 0.43823(14) 0.39007(10) 0.0151(2) Uani 1 1 d . . . . .
N6 N 0.26281(6) 0.29084(14) 0.38593(11) 0.0164(2) Uani 1 1 d . . . . .
C1 C 0.40600(7) 0.59783(17) 0.52002(12) 0.0162(3) Uani 1 1 d . . . . .
C2 C 0.29478(7) 0.54961(16) 0.43189(12) 0.0148(3) Uani 1 1 d . . . . .
C3 C 0.18003(7) 0.44698(18) 0.34922(12) 0.0190(3) Uani 1 1 d . . . . .
H3 H 0.156364 0.536919 0.343125 0.023 Uiso 1 1 calc R U . . .
C4 C 0.15547(7) 0.30184(19) 0.31892(13) 0.0205(3) Uani 1 1 d . . . . .
H4 H 0.111497 0.270240 0.287895 0.025 Uiso 1 1 calc R U . . .
C5 C 0.20862(7) 0.20822(18) 0.34303(13) 0.0194(3) Uani 1 1 d . . . . .
H5 H 0.205931 0.100597 0.330255 0.023 Uiso 1 1 calc R U . . .

loop_
_atom_site_aniso_label
_atom_site_aniso_U_11
_atom_site_aniso_U_22
_atom_site_aniso_U_33
_atom_site_aniso_U_23
_atom_site_aniso_U_13
_atom_site_aniso_U_12
Cu1 0.01430(10) 0.01277(10) 0.02092(11) -0.00038(6) 0.01009(8) 0.00007(6)
Cl1 0.0325(2) 0.01371(18) 0.0313(2) -0.00230(14) 0.01990(17) -0.00099(14)
Cl2 0.01451(17) 0.0232(2) 0.0295(2) 0.00811(14) 0.01024(15) 0.00161(13)
Cl3 0.02012(17) 0.01714(17) 0.02012(16) -0.00072(13) 0.01179(14) -0.00030(13)
O1 0.0267(6) 0.0216(6) 0.0620(9) 0.0050(6) 0.0263(6) 0.0037(5)
N1 0.0230(6) 0.0230(7) 0.0251(6) -0.0039(5) 0.0164(5) -0.0080(5)
N2 0.0202(6) 0.0211(7) 0.0207(6) -0.0043(5) 0.0115(5) -0.0065(5)
N3 0.0147(5) 0.0138(6) 0.0184(6) -0.0010(4) 0.0097(5) -0.0013(4)
N4 0.0168(6) 0.0143(6) 0.0273(7) 0.0012(5) 0.0102(5) 0.0006(5)
N5 0.0144(5) 0.0137(6) 0.0174(5) 0.0006(5) 0.0091(5) 0.0002(4)
N6 0.0174(6) 0.0134(6) 0.0194(6) -0.0006(5) 0.0108(5) -0.0007(5)
C1 0.0142(6) 0.0136(7) 0.0186(6) 0.0028(5) 0.0079(5) 0.0016(5)
C2 0.0167(6) 0.0161(7) 0.0137(6) -0.0004(5) 0.0099(5) -0.0015(5)
C3 0.0139(6) 0.0244(8) 0.0189(7) 0.0030(6) 0.0092(6) 0.0014(6)
C4 0.0151(7) 0.0270(8) 0.0188(7) 0.0009(6) 0.0091(6) -0.0036(6)
C5 0.0193(7) 0.0195(7) 0.0196(7) -0.0018(6) 0.0109(6) -0.0050(6)

loop_
_atom_type_symbol
_atom_type_description
_atom_type_scat_dispersion_real
_atom_type_scat_dispersion_imag
_atom_type_scat_source
C C 0.0033 0.0016 'International Tables Vol C Tables 4.2.6.8 and 6.1.1.4'
H H 0.0000 0.0000 'International Tables Vol C Tables 4.2.6.8 and 6.1.1.4'
N N 0.0061 0.0033 'International Tables Vol C Tables 4.2.6.8 and 6.1.1.4'
Cl Cl 0.1484 0.1585 'International Tables Vol C Tables 4.2.6.8 and 6.1.1.4'
Cu Cu 0.3201 1.2651 'International Tables Vol C Tables 4.2.6.8 and 6.1.1.4'
O O 0.0106 0.0060 'International Tables Vol C Tables 4.2.6.8 and 6.1.1.4'

loop_
_geom_angle_atom_site_label_1
_geom_angle_atom_site_label_2
_geom_angle_atom_site_label_3
_geom_angle
_geom_angle_site_symmetry_1
_geom_angle_site_symmetry_3
_geom_angle_publ_flag
N6 Cu1 N3 78.42(5) . . ?
N6 Cu1 Cl2 160.83(4) . . ?
N3 Cu1 Cl2 93.03(3) . . ?
N6 Cu1 Cl1 92.86(4) . . ?
N3 Cu1 Cl1 171.28(4) . . ?
Cl2 Cu1 Cl1 95.302(15) . . ?
H1C O1 H1D 101.8 . . ?
C1 N1 H1A 117.8 . . ?
C1 N1 H1B 120.0 . . ?
H1A N1 H1B 121.9 . . ?
C1 N2 H2A 120.6 . . ?
C1 N2 H2B 119.2 . . ?
H2A N2 H2B 120.2 . . ?
C2 N3 C1 116.98(12) . . ?
C2 N3 Cu1 115.08(10) . . ?
C1 N3 Cu1 125.49(9) . . ?
C2 N4 H4A 119.8 . . ?
C2 N4 H4B 122.1 . . ?
H4A N4 H4B 115.3 . . ?
N6 N5 C3 110.90(12) . . ?
N6 N5 C2 116.74(11) . . ?
C3 N5 C2 132.35(13) . . ?
C5 N6 N5 105.74(12) . . ?
C5 N6 Cu1 139.44(11) . . ?
N5 N6 Cu1 114.46(9) . . ?
N1 C1 N2 123.17(14) . . ?
N1 C1 N3 116.99(13) . . ?
N2 C1 N3 119.84(12) . . ?
N3 C2 N4 128.72(13) . . ?
N3 C2 N5 113.92(12) . . ?
N4 C2 N5 117.36(12) . . ?
C4 C3 N5 106.78(13) . . ?
C4 C3 H3 126.6 . . ?
N5 C3 H3 126.6 . . ?
C3 C4 C5 105.92(13) . . ?
C3 C4 H4 127.0 . . ?
C5 C4 H4 127.0 . . ?
N6 C5 C4 110.66(14) . . ?
N6 C5 H5 124.7 . . ?
C4 C5 H5 124.7 . . ?

loop_
_geom_bond_atom_site_label_1
_geom_bond_atom_site_label_2
_geom_bond_distance
_geom_bond_site_symmetry_2
_geom_bond_publ_flag
Cu1 N6 1.9851(12) . ?
Cu1 N3 2.0646(12) . ?
Cu1 Cl2 2.2307(4) . ?
Cu1 Cl1 2.2505(4) . ?
O1 H1C 0.8500 . ?
O1 H1D 0.8499 . ?
N1 C1 1.3069(19) . ?
N1 H1A 0.8999 . ?
N1 H1B 0.8998 . ?
N2 C1 1.3084(19) . ?
N2 H2A 0.9001 . ?
N2 H2B 0.8999 . ?
N3 C2 1.3109(18) . ?
N3 C1 1.4057(18) . ?
N4 C2 1.3148(19) . ?
N4 H4A 0.9001 . ?
N4 H4B 0.8999 . ?
N5 N6 1.3656(17) . ?
N5 C3 1.3667(18) . ?
N5 C2 1.4010(18) . ?
N6 C5 1.3234(19) . ?
C3 C4 1.363(2) . ?
C3 H3 0.9500 . ?
C4 C5 1.409(2) . ?
C4 H4 0.9500 . ?
C5 H5 0.9500 . ?

loop_
_geom_hbond_atom_site_label_D
_geom_hbond_atom_site_label_H
_geom_hbond_atom_site_label_A
_geom_hbond_distance_DH
_geom_hbond_distance_HA
_geom_hbond_distance_DA
_geom_hbond_angle_DHA
_geom_hbond_site_symmetry_A
_geom_hbond_publ_flag
O1 H1C Cl2 0.85 2.41 3.2410(13) 165.5 1_565 yes
O1 H1D Cl3 0.85 2.76 3.2254(13) 116.1 5_666 yes
N1 H1A Cl3 0.90 2.32 3.1874(14) 163.2 . yes
N1 H1B Cl2 0.90 2.43 3.1618(13) 138.7 5_666 yes
N2 H2A Cl3 0.90 2.32 3.2225(13) 176.4 6_566 yes
N2 H2B O1 0.90 1.91 2.8071(18) 171.8 . yes
N4 H4A Cl1 0.90 2.39 3.2262(13) 155.2 1_565 yes
N4 H4B Cl3 0.90 2.25 3.1325(13) 167.4 4 yes

loop_
_geom_torsion_atom_site_label_1
_geom_torsion_atom_site_label_2
_geom_torsion_atom_site_label_3
_geom_torsion_atom_site_label_4
_geom_torsion
_geom_torsion_site_symmetry_1
_geom_torsion_site_symmetry_2
_geom_torsion_site_symmetry_3
_geom_torsion_site_symmetry_4
_geom_torsion_publ_flag
C3 N5 N6 C5 -0.23(15) . . . . ?
C2 N5 N6 C5 -179.36(11) . . . . ?
C3 N5 N6 Cu1 -174.66(9) . . . . ?
C2 N5 N6 Cu1 6.22(15) . . . . ?
C2 N3 C1 N1 -105.92(15) . . . . ?
Cu1 N3 C1 N1 55.39(17) . . . . ?
C2 N3 C1 N2 73.64(17) . . . . ?
Cu1 N3 C1 N2 -125.06(13) . . . . ?
C1 N3 C2 N4 -3.6(2) . . . . ?
Cu1 N3 C2 N4 -166.84(12) . . . . ?
C1 N3 C2 N5 175.96(11) . . . . ?
Cu1 N3 C2 N5 12.70(15) . . . . ?
N6 N5 C2 N3 -12.60(17) . . . . ?
C3 N5 C2 N3 168.51(14) . . . . ?
N6 N5 C2 N4 167.01(12) . . . . ?
C3 N5 C2 N4 -11.9(2) . . . . ?
N6 N5 C3 C4 0.31(16) . . . . ?
C2 N5 C3 C4 179.26(14) . . . . ?
N5 C3 C4 C5 -0.26(16) . . . . ?
N5 N6 C5 C4 0.06(16) . . . . ?
Cu1 N6 C5 C4 172.24(11) . . . . ?
C3 C4 C5 N6 0.13(17) . . . . ?
